data_7154059
loop_
_publ_author_name
'Lamm, Jan-Hendrik'
'Glatthor, Johanna'
'Weddeling, Jan-Henrik'
'Mix, Andreas'
'Chmiel, Jasmin'
'Neumann, Beate'
'Stammler, Hans-Georg'
'Mitzel, Norbert W.'

_publ_section_title
;
 Polyalkynylanthracenes - syntheses, structures and their behaviour
 towards UV irradiation.
;
_journal_issue 37
_journal_name_full 'Organic &amp; biomolecular chemistry'
_journal_page_first 7355
_journal_page_last 7365
_journal_paper_doi 10.1039/c4ob00735b
_journal_volume 12
_journal_year 2014
_chemical_formula_moiety 'C24 H26 Si2'
_chemical_formula_sum 'C24 H26 Si2'
_chemical_formula_weight 370.63
_chemical_name_systematic ?
_space_group_IT_number 14
_symmetry_cell_setting monoclinic
_symmetry_space_group_name_Hall '-P 2ybc'
_symmetry_space_group_name_H-M 'P 1 21/c 1'
_atom_sites_solution_hydrogens geom
_atom_sites_solution_primary direct
_atom_sites_solution_secondary difmap
_audit_creation_method SHELXL-97
_cell_angle_alpha 90.00
_cell_angle_beta 117.0424(5)
_cell_angle_gamma 90.00
_cell_formula_units_Z 8
_cell_length_a 23.6928(2)
_cell_length_b 8.63130(10)
_cell_length_c 24.1592(2)
_cell_measurement_reflns_used 110283
_cell_measurement_temperature 100(2)
_cell_measurement_theta_max 27.485
_cell_measurement_theta_min 2.910
_cell_volume 4400.40(8)
_computing_cell_refinement 'HKL Scalepack (Otwinowski & Minor 1997)'
_computing_data_collection 'Collect, Bruker AXS, 2004'
_computing_data_reduction 'Denzo and Scalepack (Otwinowski & Minor, 1997)'
_computing_molecular_graphics 'SHELXTL-PLUS (1990)'
_computing_publication_material 'SHELXL-97 (Sheldrick, 1997)'
_computing_structure_refinement 'SHELXL-97 (Sheldrick, 1997)'
_computing_structure_solution 'SHELXS-97 (Sheldrick, 1990)'
_diffrn_ambient_temperature 100(2)
_diffrn_measured_fraction_theta_full 0.997
_diffrn_measured_fraction_theta_max 0.997
_diffrn_measurement_device_type KappaCCD
_diffrn_measurement_method CCD
_diffrn_radiation_monochromator graphite
_diffrn_radiation_source 'fine-focus sealed tube'
_diffrn_radiation_type MoK\a
_diffrn_radiation_wavelength 0.71073
_diffrn_reflns_av_R_equivalents 0.034
_diffrn_reflns_av_sigmaI/netI 0.0196
_diffrn_reflns_limit_h_max 30
_diffrn_reflns_limit_h_min -30
_diffrn_reflns_limit_k_max 11
_diffrn_reflns_limit_k_min -11
_diffrn_reflns_limit_l_max 31
_diffrn_reflns_limit_l_min -31
_diffrn_reflns_number 93358
_diffrn_reflns_theta_full 27.49
_diffrn_reflns_theta_max 27.49
_diffrn_reflns_theta_min 2.92
_exptl_absorpt_coefficient_mu 0.166
_exptl_absorpt_correction_T_max 0.9582
_exptl_absorpt_correction_T_min 0.9519
_exptl_absorpt_correction_type multi-scan
_exptl_absorpt_process_details 'Denzo and Scalepack (Otwinowski & Minor, 1997)'
_exptl_crystal_colour yellow
_exptl_crystal_density_diffrn 1.119
_exptl_crystal_density_method 'not measured'
_exptl_crystal_description fragment
_exptl_crystal_F_000 1584
_exptl_crystal_size_max 0.30
_exptl_crystal_size_mid 0.30
_exptl_crystal_size_min 0.26
_refine_diff_density_max 0.332
_refine_diff_density_min -0.303
_refine_diff_density_rms 0.042
_refine_ls_extinction_method none
_refine_ls_goodness_of_fit_ref 1.039
_refine_ls_hydrogen_treatment constr
_refine_ls_matrix_type full
_refine_ls_number_parameters 481
_refine_ls_number_reflns 10078
_refine_ls_number_restraints 0
_refine_ls_restrained_S_all 1.039
_refine_ls_R_factor_all 0.0395
_refine_ls_R_factor_gt 0.0335
_refine_ls_shift/su_max 0.002
_refine_ls_shift/su_mean 0.000
_refine_ls_structure_factor_coef Fsqd
_refine_ls_weighting_details 'calc w=1/[\s^2^(Fo^2^)+(0.0523P)^2^+1.4587P] where P=(Fo^2^+2Fc^2^)/3'
_refine_ls_weighting_scheme calc
_refine_ls_wR_factor_gt 0.0936
_refine_ls_wR_factor_ref 0.0980
_reflns_number_gt 8795
_reflns_number_total 10078
_reflns_threshold_expression >2sigma(I)
_cod_duplicate_entry 7153960
_cod_data_source_file c4ob00735b1.cif
_cod_data_source_block compound4
_cod_depositor_comments
;
The following automatic conversions were performed:

'_symmetry_cell_setting' value 'Monoclinic' changed to 'monoclinic'
according to
/usr/data/users/saulius/crontab/automatic-downloads/current/RSC/lib/dictionaries/cif_core.dic
dictionary named 'cif_core.dic' version 2.4.2 from 2011-04-26.

Automatic conversion script
Id: cif_fix_values 2281 2013-09-26 08:29:07Z andrius 
;
_cod_original_cell_volume 4400.40(7)
_cod_original_sg_symbol_H-M 'P 21/c'
_cod_database_code 7154059

loop_
_symmetry_equiv_pos_as_xyz
'x, y, z'
'-x, y+1/2, -z+1/2'
'-x, -y, -z'
'x, -y-1/2, z-1/2'

loop_
_atom_site_label
_atom_site_type_symbol
_atom_site_fract_x
_atom_site_fract_y
_atom_site_fract_z
_atom_site_U_iso_or_equiv
_atom_site_adp_type
_atom_site_occupancy
_atom_site_symmetry_multiplicity
_atom_site_calc_flag
_atom_site_refinement_flags
Si1 Si 0.060832(16) 0.14054(4) 0.215723(16) 0.02631(9) Uani 1 1 d .
Si2 Si 0.274156(16) 0.12092(4) 0.169161(15) 0.02238(8) Uani 1 1 d .
Si3 Si 0.467635(15) 0.76226(4) 0.067585(14) 0.01974(8) Uani 1 1 d .
Si4 Si 0.692546(15) 0.74378(4) 0.045195(14) 0.01990(8) Uani 1 1 d .
C1 C 0.00888(6) 0.56174(14) 0.09432(6) 0.0242(2) Uani 1 1 d .
C2 C 0.04386(6) 0.61627(13) 0.06246(5) 0.0215(2) Uani 1 1 d .
C3 C 0.10110(5) 0.55003(13) 0.07129(5) 0.0199(2) Uani 1 1 d .
H3 H 0.1182 0.4660 0.0995 0.024 Uiso 1 1 calc R
C4 C 0.13380(6) 0.60457(13) 0.03958(5) 0.0204(2) Uani 1 1 d .
C5 C 0.19223(6) 0.53575(13) 0.04670(5) 0.0213(2) Uani 1 1 d .
C6 C 0.22343(6) 0.59583(15) 0.01548(6) 0.0263(3) Uani 1 1 d .
H6 H 0.2621 0.5500 0.0209 0.032 Uiso 1 1 calc R
C7 C 0.19890(7) 0.72491(15) -0.02464(6) 0.0294(3) Uani 1 1 d .
H7 H 0.2216 0.7664 -0.0450 0.035 Uiso 1 1 calc R
C8 C 0.14308(7) 0.78952(15) -0.03405(6) 0.0284(3) Uani 1 1 d .
H8 H 0.1267 0.8745 -0.0618 0.034 Uiso 1 1 calc R
C9 C 0.10840(6) 0.73205(13) -0.00294(5) 0.0231(2) Uani 1 1 d .
C10 C 0.05058(6) 0.79532(13) -0.01265(5) 0.0253(3) Uani 1 1 d .
H10 H 0.0331 0.8780 -0.0414 0.030 Uiso 1 1 calc R
C11 C 0.01746(6) 0.74092(13) 0.01863(6) 0.0241(2) Uani 1 1 d .
C12 C -0.04223(6) 0.80488(15) 0.00760(6) 0.0302(3) Uani 1 1 d .
H12 H -0.0605 0.8849 -0.0223 0.036 Uiso 1 1 calc R
C13 C -0.07324(6) 0.75286(15) 0.03935(7) 0.0334(3) Uani 1 1 d .
H13 H -0.1124 0.7987 0.0322 0.040 Uiso 1 1 calc R
C14 C -0.04773(6) 0.63072(15) 0.08305(6) 0.0303(3) Uani 1 1 d .
H14 H -0.0701 0.5959 0.1049 0.036 Uiso 1 1 calc R
C15 C 0.03138(5) 0.43142(14) 0.13596(5) 0.0231(2) Uani 1 1 d .
C16 C 0.04663(6) 0.31790(16) 0.16881(6) 0.0270(3) Uani 1 1 d .
C17 C -0.01468(7) 0.0950(2) 0.21859(8) 0.0455(4) Uani 1 1 d .
H17A H -0.0279 0.1847 0.2347 0.068 Uiso 1 1 calc R
H17B H -0.0083 0.0057 0.2459 0.068 Uiso 1 1 calc R
H17C H -0.0476 0.0706 0.1767 0.068 Uiso 1 1 calc R
C18 C 0.12379(6) 0.18178(19) 0.29553(6) 0.0357(3) Uani 1 1 d .
H18A H 0.1621 0.2172 0.2935 0.054 Uiso 1 1 calc R
H18B H 0.1333 0.0873 0.3207 0.054 Uiso 1 1 calc R
H18C H 0.1092 0.2626 0.3145 0.054 Uiso 1 1 calc R
C19 C 0.08319(8) -0.01980(18) 0.17822(7) 0.0437(4) Uani 1 1 d .
H19A H 0.0485 -0.0391 0.1367 0.066 Uiso 1 1 calc R
H19B H 0.0914 -0.1138 0.2035 0.066 Uiso 1 1 calc R
H19C H 0.1214 0.0090 0.1747 0.066 Uiso 1 1 calc R
C20 C 0.21758(5) 0.40192(14) 0.08555(5) 0.0214(2) Uani 1 1 d .
C21 C 0.23930(6) 0.28828(14) 0.11724(5) 0.0229(2) Uani 1 1 d .
C22 C 0.26355(8) 0.15880(17) 0.23965(7) 0.0404(4) Uani 1 1 d .
H22A H 0.2898 0.2472 0.2624 0.061 Uiso 1 1 calc R
H22B H 0.2763 0.0670 0.2664 0.061 Uiso 1 1 calc R
H22C H 0.2189 0.1821 0.2273 0.061 Uiso 1 1 calc R
C23 C 0.23207(9) -0.05765(17) 0.12898(7) 0.0462(4) Uani 1 1 d .
H23A H 0.1865 -0.0453 0.1153 0.069 Uiso 1 1 calc R
H23B H 0.2480 -0.1457 0.1576 0.069 Uiso 1 1 calc R
H23C H 0.2394 -0.0764 0.0928 0.069 Uiso 1 1 calc R
C24 C 0.35900(8) 0.1128(2) 0.18816(9) 0.0597(6) Uani 1 1 d .
H24A H 0.3631 0.1068 0.1497 0.090 Uiso 1 1 calc R
H24B H 0.3784 0.0211 0.2137 0.090 Uiso 1 1 calc R
H24C H 0.3804 0.2062 0.2112 0.090 Uiso 1 1 calc R
C25 C 0.55119(5) 0.34229(13) 0.18514(5) 0.0186(2) Uani 1 1 d .
C26 C 0.61205(5) 0.27475(12) 0.19966(5) 0.0172(2) Uani 1 1 d .
C27 C 0.64896(5) 0.32339(12) 0.17132(5) 0.0169(2) Uani 1 1 d .
H27 H 0.6333 0.4027 0.1407 0.020 Uiso 1 1 calc R
C28 C 0.70837(5) 0.25808(12) 0.18694(5) 0.0170(2) Uani 1 1 d .
C29 C 0.74845(5) 0.31104(13) 0.16028(5) 0.0189(2) Uani 1 1 d .
C30 C 0.80652(5) 0.24180(14) 0.17750(5) 0.0226(2) Uani 1 1 d .
H30 H 0.8325 0.2762 0.1594 0.027 Uiso 1 1 calc R
C31 C 0.82818(6) 0.11983(14) 0.22186(6) 0.0248(2) Uani 1 1 d .
H31 H 0.8681 0.0727 0.2326 0.030 Uiso 1 1 calc R
C32 C 0.79234(5) 0.07020(13) 0.24903(5) 0.0229(2) Uani 1 1 d .
H32 H 0.8078 -0.0101 0.2792 0.027 Uiso 1 1 calc R
C33 C 0.73170(5) 0.13730(13) 0.23283(5) 0.0191(2) Uani 1 1 d .
C34 C 0.69488(5) 0.08963(13) 0.26134(5) 0.0207(2) Uani 1 1 d .
H34 H 0.7104 0.0101 0.2918 0.025 Uiso 1 1 calc R
C35 C 0.63587(5) 0.15566(13) 0.24626(5) 0.0192(2) Uani 1 1 d .
C36 C 0.59900(6) 0.10903(14) 0.27666(5) 0.0240(2) Uani 1 1 d .
H36 H 0.6151 0.0324 0.3083 0.029 Uiso 1 1 calc R
C37 C 0.54118(6) 0.17299(14) 0.26081(6) 0.0254(2) Uani 1 1 d .
H37 H 0.5169 0.1391 0.2808 0.031 Uiso 1 1 calc R
C38 C 0.51701(6) 0.28971(14) 0.21473(6) 0.0224(2) Uani 1 1 d .
H38 H 0.4764 0.3327 0.2040 0.027 Uiso 1 1 calc R
C39 C 0.52700(5) 0.47072(13) 0.14287(5) 0.0189(2) Uani 1 1 d .
C40 C 0.50482(5) 0.58349(14) 0.11082(5) 0.0216(2) Uani 1 1 d .
C41 C 0.38201(6) 0.75703(16) 0.04795(7) 0.0318(3) Uani 1 1 d .
H41A H 0.3612 0.6723 0.0187 0.048 Uiso 1 1 calc R
H41B H 0.3622 0.8557 0.0289 0.048 Uiso 1 1 calc R
H41C H 0.3776 0.7403 0.0859 0.048 Uiso 1 1 calc R
C42 C 0.50724(6) 0.92864(15) 0.11985(6) 0.0301(3) Uani 1 1 d .
H42A H 0.4999 0.9229 0.1566 0.045 Uiso 1 1 calc R
H42B H 0.4898 1.0259 0.0977 0.045 Uiso 1 1 calc R
H42C H 0.5529 0.9248 0.1328 0.045 Uiso 1 1 calc R
C43 C 0.47714(7) 0.76901(17) -0.00470(6) 0.0319(3) Uani 1 1 d .
H43A H 0.5222 0.7796 0.0062 0.048 Uiso 1 1 calc R
H43B H 0.4537 0.8578 -0.0300 0.048 Uiso 1 1 calc R
H43C H 0.4606 0.6732 -0.0283 0.048 Uiso 1 1 calc R
C44 C 0.72895(5) 0.44092(13) 0.11831(5) 0.0189(2) Uani 1 1 d .
C45 C 0.71403(5) 0.55634(14) 0.08651(5) 0.0212(2) Uani 1 1 d .
C46 C 0.66480(7) 0.87039(17) 0.09022(6) 0.0347(3) Uani 1 1 d .
H46A H 0.6306 0.8183 0.0952 0.052 Uiso 1 1 calc R
H46B H 0.6490 0.9683 0.0679 0.052 Uiso 1 1 calc R
H46C H 0.7001 0.8913 0.1312 0.052 Uiso 1 1 calc R
C47 C 0.62989(6) 0.71196(16) -0.03584(6) 0.0286(3) Uani 1 1 d .
H47A H 0.6475 0.6528 -0.0590 0.043 Uiso 1 1 calc R
H47B H 0.6145 0.8122 -0.0561 0.043 Uiso 1 1 calc R
H47C H 0.5947 0.6541 -0.0350 0.043 Uiso 1 1 calc R
C48 C 0.76363(6) 0.82939(16) 0.04319(6) 0.0312(3) Uani 1 1 d .
H48A H 0.7961 0.8502 0.0857 0.047 Uiso 1 1 calc R
H48B H 0.7519 0.9265 0.0196 0.047 Uiso 1 1 calc R
H48C H 0.7804 0.7566 0.0232 0.047 Uiso 1 1 calc R

loop_
_atom_site_aniso_label
_atom_site_aniso_U_11
_atom_site_aniso_U_22
_atom_site_aniso_U_33
_atom_site_aniso_U_23
_atom_site_aniso_U_13
_atom_site_aniso_U_12
Si1 0.02177(16) 0.03056(19) 0.02421(17) 0.00327(14) 0.00837(13) -0.00159(13)
Si2 0.02415(16) 0.01963(16) 0.02208(16) 0.00435(12) 0.00940(13) 0.00287(12)
Si3 0.01980(16) 0.01843(16) 0.02034(16) 0.00059(12) 0.00855(12) 0.00157(12)
Si4 0.02034(16) 0.01903(16) 0.01964(16) 0.00221(12) 0.00850(13) 0.00140(12)
C1 0.0240(6) 0.0197(6) 0.0251(6) -0.0065(5) 0.0079(5) -0.0037(5)
C2 0.0234(6) 0.0157(5) 0.0202(5) -0.0038(4) 0.0053(4) -0.0018(4)
C3 0.0245(5) 0.0140(5) 0.0167(5) -0.0004(4) 0.0055(4) 0.0001(4)
C4 0.0260(6) 0.0149(5) 0.0162(5) -0.0017(4) 0.0061(4) -0.0015(4)
C5 0.0267(6) 0.0167(5) 0.0179(5) -0.0009(4) 0.0078(4) -0.0007(4)
C6 0.0326(6) 0.0235(6) 0.0251(6) -0.0013(5) 0.0150(5) -0.0005(5)
C7 0.0436(8) 0.0240(6) 0.0256(6) 0.0003(5) 0.0201(6) -0.0043(5)
C8 0.0428(7) 0.0194(6) 0.0200(6) 0.0031(5) 0.0115(5) -0.0020(5)
C9 0.0312(6) 0.0156(5) 0.0172(5) -0.0008(4) 0.0064(5) -0.0015(4)
C10 0.0317(6) 0.0142(5) 0.0206(6) 0.0006(4) 0.0037(5) 0.0007(5)
C11 0.0247(6) 0.0146(5) 0.0240(6) -0.0045(4) 0.0032(5) 0.0009(4)
C12 0.0265(6) 0.0182(6) 0.0342(7) -0.0041(5) 0.0036(5) 0.0025(5)
C13 0.0223(6) 0.0240(6) 0.0460(8) -0.0094(6) 0.0086(6) 0.0022(5)
C14 0.0262(6) 0.0259(6) 0.0385(7) -0.0086(5) 0.0143(5) -0.0044(5)
C15 0.0219(5) 0.0254(6) 0.0224(5) -0.0048(5) 0.0105(5) -0.0049(5)
C16 0.0254(6) 0.0311(7) 0.0245(6) -0.0028(5) 0.0113(5) -0.0056(5)
C17 0.0310(7) 0.0557(10) 0.0484(9) 0.0177(8) 0.0169(7) -0.0051(7)
C18 0.0298(7) 0.0461(8) 0.0270(6) 0.0020(6) 0.0093(5) 0.0035(6)
C19 0.0493(9) 0.0370(8) 0.0361(8) -0.0030(6) 0.0120(7) 0.0045(7)
C20 0.0232(5) 0.0214(6) 0.0187(5) -0.0027(4) 0.0089(4) -0.0008(4)
C21 0.0240(6) 0.0229(6) 0.0203(5) -0.0009(4) 0.0089(5) 0.0010(5)
C22 0.0673(10) 0.0271(7) 0.0321(7) 0.0072(6) 0.0272(7) 0.0074(7)
C23 0.0666(11) 0.0238(7) 0.0398(8) -0.0033(6) 0.0169(8) -0.0015(7)
C24 0.0332(8) 0.0759(13) 0.0729(12) 0.0497(11) 0.0266(8) 0.0221(8)
C25 0.0204(5) 0.0151(5) 0.0200(5) -0.0032(4) 0.0090(4) -0.0024(4)
C26 0.0194(5) 0.0142(5) 0.0166(5) -0.0026(4) 0.0071(4) -0.0022(4)
C27 0.0194(5) 0.0142(5) 0.0155(5) -0.0004(4) 0.0065(4) -0.0007(4)
C28 0.0191(5) 0.0145(5) 0.0150(5) -0.0022(4) 0.0056(4) -0.0016(4)
C29 0.0194(5) 0.0182(5) 0.0178(5) -0.0014(4) 0.0075(4) -0.0009(4)
C30 0.0188(5) 0.0238(6) 0.0252(6) -0.0004(5) 0.0100(5) -0.0009(4)
C31 0.0179(5) 0.0232(6) 0.0293(6) 0.0002(5) 0.0074(5) 0.0032(4)
C32 0.0229(6) 0.0167(5) 0.0234(6) 0.0023(4) 0.0056(5) 0.0027(4)
C33 0.0203(5) 0.0153(5) 0.0179(5) -0.0009(4) 0.0055(4) -0.0002(4)
C34 0.0250(6) 0.0154(5) 0.0187(5) 0.0021(4) 0.0073(4) -0.0001(4)
C35 0.0238(5) 0.0152(5) 0.0184(5) -0.0006(4) 0.0094(4) -0.0023(4)
C36 0.0326(6) 0.0188(5) 0.0231(6) 0.0019(4) 0.0150(5) -0.0026(5)
C37 0.0333(6) 0.0212(6) 0.0294(6) -0.0014(5) 0.0210(5) -0.0050(5)
C38 0.0234(6) 0.0192(5) 0.0284(6) -0.0035(5) 0.0150(5) -0.0024(4)
C39 0.0164(5) 0.0202(5) 0.0212(5) -0.0046(4) 0.0095(4) -0.0018(4)
C40 0.0201(5) 0.0217(6) 0.0226(5) -0.0021(4) 0.0092(4) 0.0004(4)
C41 0.0231(6) 0.0316(7) 0.0390(7) 0.0062(6) 0.0126(5) 0.0045(5)
C42 0.0356(7) 0.0228(6) 0.0317(6) -0.0049(5) 0.0151(6) -0.0029(5)
C43 0.0336(7) 0.0390(7) 0.0233(6) 0.0024(5) 0.0130(5) 0.0051(6)
C44 0.0170(5) 0.0222(6) 0.0191(5) 0.0000(4) 0.0096(4) -0.0006(4)
C45 0.0197(5) 0.0246(6) 0.0208(5) 0.0006(4) 0.0105(4) -0.0006(4)
C46 0.0400(8) 0.0327(7) 0.0305(7) -0.0017(6) 0.0152(6) 0.0106(6)
C47 0.0275(6) 0.0301(7) 0.0229(6) 0.0020(5) 0.0068(5) 0.0036(5)
C48 0.0311(7) 0.0286(7) 0.0342(7) 0.0036(5) 0.0151(6) -0.0065(5)

loop_
_atom_type_symbol
_atom_type_description
_atom_type_scat_dispersion_real
_atom_type_scat_dispersion_imag
_atom_type_scat_source
C C 0.0033 0.0016 'International Tables Vol C Tables 4.2.6.8 and 6.1.1.4'
H H 0.0000 0.0000 'International Tables Vol C Tables 4.2.6.8 and 6.1.1.4'
Si Si 0.0817 0.0704 'International Tables Vol C Tables 4.2.6.8 and 6.1.1.4'

loop_
_geom_angle_atom_site_label_1
_geom_angle_atom_site_label_2
_geom_angle_atom_site_label_3
_geom_angle
C16 Si1 C19 109.37(7)
C16 Si1 C18 108.36(6)
C19 Si1 C18 112.10(7)
C16 Si1 C17 106.76(7)
C19 Si1 C17 110.62(8)
C18 Si1 C17 109.46(7)
C21 Si2 C24 107.38(7)
C21 Si2 C23 109.11(6)
C24 Si2 C23 111.35(10)
C21 Si2 C22 106.26(6)
C24 Si2 C22 111.33(9)
C23 Si2 C22 111.19(8)
C40 Si3 C42 107.30(6)
C40 Si3 C43 109.07(6)
C42 Si3 C43 111.96(6)
C40 Si3 C41 107.94(6)
C42 Si3 C41 110.28(6)
C43 Si3 C41 110.15(6)
C45 Si4 C48 109.38(6)
C45 Si4 C46 106.41(6)
C48 Si4 C46 110.29(7)
C45 Si4 C47 109.33(6)
C48 Si4 C47 109.24(6)
C46 Si4 C47 112.12(6)
C14 C1 C15 119.60(12)
C14 C1 C2 119.84(12)
C15 C1 C2 120.51(11)
C3 C2 C11 119.09(11)
C3 C2 C1 122.59(11)
C11 C2 C1 118.29(11)
C2 C3 C4 121.40(10)
C2 C3 H3 119.3
C4 C3 H3 119.3
C3 C4 C9 119.61(11)
C3 C4 C5 122.52(10)
C9 C4 C5 117.86(11)
C6 C5 C20 119.49(11)
C6 C5 C4 120.34(11)
C20 C5 C4 120.15(10)
C5 C6 C7 121.08(12)
C5 C6 H6 119.5
C7 C6 H6 119.5
C8 C7 C6 120.25(12)
C8 C7 H7 119.9
C6 C7 H7 119.9
C7 C8 C9 121.24(11)
C7 C8 H8 119.4
C9 C8 H8 119.4
C10 C9 C8 122.12(11)
C10 C9 C4 118.73(11)
C8 C9 C4 119.15(11)
C9 C10 C11 121.98(11)
C9 C10 H10 119.0
C11 C10 H10 119.0
C10 C11 C12 121.52(11)
C10 C11 C2 119.15(11)
C12 C11 C2 119.32(12)
C13 C12 C11 120.80(12)
C13 C12 H12 119.6
C11 C12 H12 119.6
C12 C13 C14 120.63(12)
C12 C13 H13 119.7
C14 C13 H13 119.7
C1 C14 C13 121.07(13)
C1 C14 H14 119.5
C13 C14 H14 119.5
C16 C15 C1 175.95(13)
C15 C16 Si1 173.91(11)
Si1 C17 H17A 109.5
Si1 C17 H17B 109.5
H17A C17 H17B 109.5
Si1 C17 H17C 109.5
H17A C17 H17C 109.5
H17B C17 H17C 109.5
Si1 C18 H18A 109.5
Si1 C18 H18B 109.5
H18A C18 H18B 109.5
Si1 C18 H18C 109.5
H18A C18 H18C 109.5
H18B C18 H18C 109.5
Si1 C19 H19A 109.5
Si1 C19 H19B 109.5
H19A C19 H19B 109.5
Si1 C19 H19C 109.5
H19A C19 H19C 109.5
H19B C19 H19C 109.5
C21 C20 C5 178.53(12)
C20 C21 Si2 177.11(11)
Si2 C22 H22A 109.5
Si2 C22 H22B 109.5
H22A C22 H22B 109.5
Si2 C22 H22C 109.5
H22A C22 H22C 109.5
H22B C22 H22C 109.5
Si2 C23 H23A 109.5
Si2 C23 H23B 109.5
H23A C23 H23B 109.5
Si2 C23 H23C 109.5
H23A C23 H23C 109.5
H23B C23 H23C 109.5
Si2 C24 H24A 109.5
Si2 C24 H24B 109.5
H24A C24 H24B 109.5
Si2 C24 H24C 109.5
H24A C24 H24C 109.5
H24B C24 H24C 109.5
C38 C25 C39 118.93(10)
C38 C25 C26 119.92(10)
C39 C25 C26 121.05(10)
C27 C26 C35 119.22(10)
C27 C26 C25 122.56(10)
C35 C26 C25 118.20(10)
C26 C27 C28 121.57(10)
C26 C27 H27 119.2
C28 C27 H27 119.2
C27 C28 C33 119.16(10)
C27 C28 C29 122.51(10)
C33 C28 C29 118.30(10)
C30 C29 C44 120.44(10)
C30 C29 C28 119.78(10)
C44 C29 C28 119.70(10)
C29 C30 C31 121.14(11)
C29 C30 H30 119.4
C31 C30 H30 119.4
C32 C31 C30 120.49(11)
C32 C31 H31 119.8
C30 C31 H31 119.8
C31 C32 C33 120.80(11)
C31 C32 H32 119.6
C33 C32 H32 119.6
C34 C33 C32 121.41(10)
C34 C33 C28 119.13(10)
C32 C33 C28 119.45(10)
C35 C34 C33 121.80(10)
C35 C34 H34 119.1
C33 C34 H34 119.1
C34 C35 C36 121.59(10)
C34 C35 C26 119.10(10)
C36 C35 C26 119.30(10)
C37 C36 C35 120.85(11)
C37 C36 H36 119.6
C35 C36 H36 119.6
C36 C37 C38 120.39(11)
C36 C37 H37 119.8
C38 C37 H37 119.8
C25 C38 C37 121.30(11)
C25 C38 H38 119.3
C37 C38 H38 119.3
C40 C39 C25 174.38(12)
C39 C40 Si3 173.92(10)
Si3 C41 H41A 109.5
Si3 C41 H41B 109.5
H41A C41 H41B 109.5
Si3 C41 H41C 109.5
H41A C41 H41C 109.5
H41B C41 H41C 109.5
Si3 C42 H42A 109.5
Si3 C42 H42B 109.5
H42A C42 H42B 109.5
Si3 C42 H42C 109.5
H42A C42 H42C 109.5
H42B C42 H42C 109.5
Si3 C43 H43A 109.5
Si3 C43 H43B 109.5
H43A C43 H43B 109.5
Si3 C43 H43C 109.5
H43A C43 H43C 109.5
H43B C43 H43C 109.5
C45 C44 C29 175.63(12)
C44 C45 Si4 174.11(10)
Si4 C46 H46A 109.5
Si4 C46 H46B 109.5
H46A C46 H46B 109.5
Si4 C46 H46C 109.5
H46A C46 H46C 109.5
H46B C46 H46C 109.5
Si4 C47 H47A 109.5
Si4 C47 H47B 109.5
H47A C47 H47B 109.5
Si4 C47 H47C 109.5
H47A C47 H47C 109.5
H47B C47 H47C 109.5
Si4 C48 H48A 109.5
Si4 C48 H48B 109.5
H48A C48 H48B 109.5
Si4 C48 H48C 109.5
H48A C48 H48C 109.5
H48B C48 H48C 109.5

loop_
_geom_bond_atom_site_label_1
_geom_bond_atom_site_label_2
_geom_bond_distance
Si1 C16 1.8424(14)
Si1 C19 1.8582(16)
Si1 C18 1.8585(14)
Si1 C17 1.8635(15)
Si2 C21 1.8440(12)
Si2 C24 1.8486(16)
Si2 C23 1.8526(15)
Si2 C22 1.8600(14)
Si3 C40 1.8470(12)
Si3 C42 1.8600(13)
Si3 C43 1.8605(13)
Si3 C41 1.8622(13)
Si4 C45 1.8468(12)
Si4 C48 1.8598(13)
Si4 C46 1.8601(13)
Si4 C47 1.8626(13)
C1 C14 1.3768(17)
C1 C15 1.4400(17)
C1 C2 1.4426(17)
C2 C3 1.3959(16)
C2 C11 1.4379(16)
C3 C4 1.3959(16)
C3 H3 0.9500
C4 C9 1.4374(16)
C4 C5 1.4431(16)
C5 C6 1.3752(17)
C5 C20 1.4365(16)
C6 C7 1.4164(18)
C6 H6 0.9500
C7 C8 1.356(2)
C7 H7 0.9500
C8 C9 1.4308(18)
C8 H8 0.9500
C9 C10 1.3921(18)
C10 C11 1.3952(18)
C10 H10 0.9500
C11 C12 1.4258(17)
C12 C13 1.357(2)
C12 H12 0.9500
C13 C14 1.418(2)
C13 H13 0.9500
C14 H14 0.9500
C15 C16 1.2082(18)
C17 H17A 0.9800
C17 H17B 0.9800
C17 H17C 0.9800
C18 H18A 0.9800
C18 H18B 0.9800
C18 H18C 0.9800
C19 H19A 0.9800
C19 H19B 0.9800
C19 H19C 0.9800
C20 C21 1.2061(17)
C22 H22A 0.9800
C22 H22B 0.9800
C22 H22C 0.9800
C23 H23A 0.9800
C23 H23B 0.9800
C23 H23C 0.9800
C24 H24A 0.9800
C24 H24B 0.9800
C24 H24C 0.9800
C25 C38 1.3782(15)
C25 C39 1.4380(16)
C25 C26 1.4428(15)
C26 C27 1.3980(15)
C26 C35 1.4371(15)
C27 C28 1.3994(15)
C27 H27 0.9500
C28 C33 1.4367(15)
C28 C29 1.4428(15)
C29 C30 1.3794(16)
C29 C44 1.4395(15)
C30 C31 1.4213(17)
C30 H30 0.9500
C31 C32 1.3573(17)
C31 H31 0.9500
C32 C33 1.4288(16)
C32 H32 0.9500
C33 C34 1.3969(16)
C34 C35 1.3961(16)
C34 H34 0.9500
C35 C36 1.4311(16)
C36 C37 1.3605(18)
C36 H36 0.9500
C37 C38 1.4150(17)
C37 H37 0.9500
C38 H38 0.9500
C39 C40 1.2054(17)
C41 H41A 0.9800
C41 H41B 0.9800
C41 H41C 0.9800
C42 H42A 0.9800
C42 H42B 0.9800
C42 H42C 0.9800
C43 H43A 0.9800
C43 H43B 0.9800
C43 H43C 0.9800
C44 C45 1.2086(16)
C46 H46A 0.9800
C46 H46B 0.9800
C46 H46C 0.9800
C47 H47A 0.9800
C47 H47B 0.9800
C47 H47C 0.9800
C48 H48A 0.9800
C48 H48B 0.9800
C48 H48C 0.9800
